data_4124268
loop_
_publ_author_name
'Matheu, Roc'
'Ertem, Mehmed Z.'
'Benet-Buchholz, Jordi'
'Coronado, Eugenio'
'Batista, Victor S.'
'Sala, Xavier'
'Llobet, Antoni'

_publ_section_title
;
 Intramolecular proton transfer boosts water oxidation catalyzed by a Ru
 complex.
;
_journal_name_full 'Journal of the American Chemical Society'
_journal_page_first 150812101708002
_journal_paper_doi 10.1021/jacs.5b06541
_journal_year 2015
_chemical_formula_sum 'C27 H19 F6 N5 O4 P Ru'
_chemical_formula_weight 723.51
_chemical_name_systematic
;
 ?
;
_space_group_IT_number 2
_space_group_name_Hall '-P 1'
_symmetry_cell_setting triclinic
_symmetry_space_group_name_Hall '-P 1'
_symmetry_space_group_name_H-M 'P -1'
_atom_sites_solution_hydrogens geom
_audit_creation_method SHELXL-2012
_cell_angle_alpha 91.533(3)
_cell_angle_beta 92.887(3)
_cell_angle_gamma 96.953(4)
_cell_formula_units_Z 4
_cell_length_a 8.6402(8)
_cell_length_b 15.9864(15)
_cell_length_c 19.0675(17)
_cell_measurement_reflns_used 7235
_cell_measurement_temperature 100(2)
_cell_measurement_theta_max 29.52
_cell_measurement_theta_min 2.56
_cell_volume 2609.6(4)
_computing_cell_refinement 'Bruker APEX2 v2011.4-0'
_computing_data_collection 'Bruker APEX2 v2011.4-0'
_computing_data_reduction 'Bruker SAINT V7.60A'
_computing_molecular_graphics 'Bruker SHELXTL'
_computing_publication_material 'Bruker SHELXTL'
_computing_structure_refinement 'SHELXL-2012 (Sheldrick, 2012)'
_computing_structure_solution 'SHELXS-2012 (Sheldrick, 2012)'
_diffrn_ambient_temperature 100(2)
_diffrn_detector_area_resol_mean 512
_diffrn_detector_type '4K CCD area detector APEX II'
_diffrn_measured_fraction_theta_full 0.979
_diffrn_measured_fraction_theta_max 0.975
_diffrn_measurement_device_type 'Kappa 4-axis goniometer bruker-nonius'
_diffrn_measurement_method
;
 Fullsphere data collection, phi and omega scans
;
_diffrn_measurement_specimen_support 'magnetic support with MicroMount'
_diffrn_radiation_monochromator 'Multilayer Montel 200 mirrors'
_diffrn_radiation_type MoK\a
_diffrn_radiation_wavelength 0.71073
_diffrn_reflns_av_R_equivalents 0.0579
_diffrn_reflns_av_unetI/netI 0.0871
_diffrn_reflns_Laue_measured_fraction_full 0.979
_diffrn_reflns_Laue_measured_fraction_max 0.975
_diffrn_reflns_limit_h_max 11
_diffrn_reflns_limit_h_min -11
_diffrn_reflns_limit_k_max 22
_diffrn_reflns_limit_k_min -16
_diffrn_reflns_limit_l_max 26
_diffrn_reflns_limit_l_min -26
_diffrn_reflns_number 41758
_diffrn_reflns_point_group_measured_fraction_full 0.979
_diffrn_reflns_point_group_measured_fraction_max 0.975
_diffrn_reflns_theta_full 25.242
_diffrn_reflns_theta_max 29.621
_diffrn_reflns_theta_min 1.070
_diffrn_source 'Rotating anode X-ray tube'
_diffrn_source_current 70
_diffrn_source_power 50
_diffrn_source_size '0.3 mm x 0.3 mm fine focus'
_diffrn_source_type 'Bruker-Nonius FR 591'
_exptl_absorpt_coefficient_mu 0.753
_exptl_absorpt_correction_T_max 0.9778
_exptl_absorpt_correction_T_min 0.8955
_exptl_absorpt_correction_type empirical
_exptl_absorpt_process_details
; 
 SADABS Version 2008/1 Bruker-Nonius
 Blessing, Acta Cryst. (1995) A51 33-38
;
_exptl_crystal_colour yellow
_exptl_crystal_density_diffrn 1.842
_exptl_crystal_description plate
_exptl_crystal_F_000 1444
_exptl_crystal_size_max 0.15
_exptl_crystal_size_mid 0.10
_exptl_crystal_size_min 0.03
_refine_diff_density_max 3.241
_refine_diff_density_min -1.732
_refine_diff_density_rms 0.141
_refine_ls_extinction_method none
_refine_ls_goodness_of_fit_ref 1.089
_refine_ls_hydrogen_treatment constr
_refine_ls_matrix_type full
_refine_ls_number_parameters 854
_refine_ls_number_reflns 14325
_refine_ls_number_restraints 120
_refine_ls_restrained_S_all 1.085
_refine_ls_R_factor_all 0.1120
_refine_ls_R_factor_gt 0.0689
_refine_ls_shift/su_max 0.001
_refine_ls_shift/su_mean 0.000
_refine_ls_structure_factor_coef Fsqd
_refine_ls_weighting_details
;
 w=1/[\s^2^(Fo^2^)+(0.0239P)^2^+13.6174P]
 where P=(Fo^2^+2Fc^2^)/3
;
_refine_ls_weighting_scheme calc
_refine_ls_wR_factor_gt 0.1222
_refine_ls_wR_factor_ref 0.1365
_reflns_Friedel_coverage 0.000
_reflns_number_gt 9910
_reflns_number_total 14325
_reflns_threshold_expression >2sigma(I)
_cod_data_source_file ja5b06541_si_002.cif
_cod_data_source_block Roc9_24bulkC_0m
_cod_depositor_comments
;
The following automatic conversions were performed:

'_symmetry_cell_setting' value 'Triclinic' changed to 'triclinic'
according to
/usr/data/users/saulius/crontab/automatic-downloads/rss-feeds/ACS/lib/dictionaries/cif_core.dic
dictionary named 'cif_core.dic' version 2.4.2 from 2011-04-26.

Automatic conversion script
Id: cif_fix_values 3271 2015-04-21 07:52:19Z andrius 
;
_cod_original_sg_symbol_H-M P-1
_cod_database_code 4124268
_shelx_space_group_comment
;
The symmetry employed for this shelxl refinement is uniquely defined
by the following loop, which should always be used as a source of
symmetry information in preference to the above space-group names.
They are only intended as comments.
;
_shelx_estimated_absorpt_t_min 0.895
_shelx_estimated_absorpt_t_max 0.978
_shelxl_version_number 2012-9

loop_
_space_group_symop_operation_xyz
'x, y, z'
'-x, -y, -z'

loop_
_atom_site_label
_atom_site_type_symbol
_atom_site_fract_x
_atom_site_fract_y
_atom_site_fract_z
_atom_site_U_iso_or_equiv
_atom_site_adp_type
_atom_site_occupancy
_atom_site_site_symmetry_order
_atom_site_calc_flag
_atom_site_refinement_flags_posn
_atom_site_refinement_flags_adp
_atom_site_refinement_flags_occupancy
_atom_site_disorder_assembly
_atom_site_disorder_group
Ru1A Ru 0.28764(4) 0.22303(2) 0.24468(2) 0.01343(9) Uani 1 1 d . . . . .
N1A N 0.1625(5) 0.1234(3) 0.2912(2) 0.0165(8) Uani 1 1 d . . . . .
N2A N 0.4274(5) 0.1289(3) 0.2400(2) 0.0168(8) Uani 1 1 d . . . . .
N3A N 0.4919(5) 0.2766(3) 0.1958(2) 0.0143(8) Uani 1 1 d . . . . .
N5A N 0.3803(5) 0.2649(2) 0.3447(2) 0.0152(8) Uani 1 1 d . . . . .
O1A O 0.0573(4) 0.2616(2) 0.26351(18) 0.0207(8) Uani 1 1 d . . . . .
O2A O -0.1648(4) 0.2275(3) 0.3165(2) 0.0314(9) Uani 1 1 d . . . . .
O3A O 0.2808(4) 0.3668(2) 0.22971(18) 0.0186(7) Uani 1 1 d . . . . .
O4A O 0.4028(4) 0.4854(2) 0.18709(19) 0.0230(8) Uani 1 1 d . . . . .
C1A C -0.0375(6) 0.2123(3) 0.2977(3) 0.0213(11) Uani 1 1 d . . . . .
C2A C 0.0219(6) 0.1291(3) 0.3134(3) 0.0188(10) Uani 1 1 d . . . . .
C3A C -0.0590(6) 0.0644(3) 0.3490(3) 0.0236(11) Uani 1 1 d . . . . .
H3A H -0.1609 0.0690 0.3640 0.028 Uiso 1 1 calc R U . . .
C4A C 0.0119(6) -0.0066(3) 0.3620(3) 0.0235(11) Uani 1 1 d . . . . .
H4A H -0.0402 -0.0510 0.3872 0.028 Uiso 1 1 calc R U . . .
C5A C 0.1594(6) -0.0135(3) 0.3383(3) 0.0226(11) Uani 1 1 d . . . . .
H5A H 0.2092 -0.0622 0.3472 0.027 Uiso 1 1 calc R U . . .
C6A C 0.2324(6) 0.0524(3) 0.3013(2) 0.0160(10) Uani 1 1 d . . . . .
C7A C 0.3816(6) 0.0550(3) 0.2702(3) 0.0184(10) Uani 1 1 d . . . . .
C8A C 0.4713(6) -0.0120(3) 0.2671(3) 0.0232(11) Uani 1 1 d . . . . .
H8A H 0.4392 -0.0636 0.2888 0.028 Uiso 1 1 calc R U . . .
C9A C 0.6070(7) -0.0013(3) 0.2320(3) 0.0250(12) Uani 1 1 d . . . . .
H9A H 0.6693 -0.0462 0.2290 0.030 Uiso 1 1 calc R U . . .
C10A C 0.6537(6) 0.0742(3) 0.2010(3) 0.0227(11) Uani 1 1 d . . . . .
H10A H 0.7474 0.0812 0.1767 0.027 Uiso 1 1 calc R U . . .
C11A C 0.5614(6) 0.1401(3) 0.2059(2) 0.0161(10) Uani 1 1 d . . . . .
C12A C 0.5985(6) 0.2245(3) 0.1807(2) 0.0174(10) Uani 1 1 d . . . . .
C13A C 0.7339(6) 0.2532(3) 0.1472(3) 0.0213(11) Uani 1 1 d . . . . .
H13A H 0.8069 0.2157 0.1358 0.026 Uiso 1 1 calc R U . . .
C14A C 0.7594(6) 0.3370(3) 0.1309(3) 0.0245(11) Uani 1 1 d . . . . .
H14A H 0.8516 0.3580 0.1087 0.029 Uiso 1 1 calc R U . . .
C15A C 0.6509(6) 0.3905(3) 0.1469(3) 0.0196(10) Uani 1 1 d . . . . .
H15A H 0.6672 0.4484 0.1358 0.024 Uiso 1 1 calc R U . . .
C16A C 0.5185(6) 0.3582(3) 0.1794(2) 0.0153(9) Uani 1 1 d . . . . .
C17A C 0.3917(6) 0.4093(3) 0.1998(3) 0.0177(10) Uani 1 1 d . . . . .
N4A N 0.180(3) 0.1927(7) 0.1460(8) 0.020(2) Uani 0.596(17) 1 d D U P A 1
C18A C 0.136(3) 0.2527(6) 0.1038(9) 0.022(2) Uani 0.596(17) 1 d D U P A 1
H18A H 0.1648 0.3101 0.1180 0.026 Uiso 0.596(17) 1 calc R U P A 1
C19A C 0.051(3) 0.2349(6) 0.0409(10) 0.025(2) Uani 0.596(17) 1 d D U P A 1
H19A H 0.0317 0.2786 0.0101 0.029 Uiso 0.596(17) 1 calc R U P A 1
C20A C -0.0063(14) 0.1514(6) 0.0236(5) 0.0258(19) Uani 0.596(17) 1 d D U P A 1
H20A H -0.0711 0.1374 -0.0178 0.031 Uiso 0.596(17) 1 calc R U P A 1
C21A C 0.0329(13) 0.0892(5) 0.0677(5) 0.026(2) Uani 0.596(17) 1 d D U P A 1
H21A H -0.0024 0.0315 0.0566 0.031 Uiso 0.596(17) 1 calc R U P A 1
C22A C 0.1240(15) 0.1123(6) 0.1281(5) 0.0233(19) Uani 0.596(17) 1 d D U P A 1
H22A H 0.1489 0.0693 0.1586 0.028 Uiso 0.596(17) 1 calc R U P A 1
N4A' N 0.189(4) 0.1859(8) 0.1433(11) 0.014(3) Uani 0.404(17) 1 d D U P A 2
C18' C 0.128(4) 0.2435(7) 0.1038(12) 0.016(3) Uani 0.404(17) 1 d D U P A 2
H18' H 0.1400 0.3005 0.1207 0.019 Uiso 0.404(17) 1 calc R U P A 2
C19' C 0.048(4) 0.2236(8) 0.0399(13) 0.018(3) Uani 0.404(17) 1 d D U P A 2
H19' H -0.0067 0.2639 0.0165 0.022 Uiso 0.404(17) 1 calc R U P A 2
C20' C 0.0491(18) 0.1432(8) 0.0104(7) 0.020(2) Uani 0.404(17) 1 d D U P A 2
H20' H 0.0018 0.1287 -0.0350 0.024 Uiso 0.404(17) 1 calc R U P A 2
C21' C 0.1202(17) 0.0849(7) 0.0485(6) 0.019(3) Uani 0.404(17) 1 d D U P A 2
H21' H 0.1228 0.0295 0.0296 0.023 Uiso 0.404(17) 1 calc R U P A 2
C22' C 0.1874(18) 0.1082(7) 0.1142(6) 0.015(2) Uani 0.404(17) 1 d D U P A 2
H22' H 0.2352 0.0675 0.1403 0.018 Uiso 0.404(17) 1 calc R U P A 2
C23A C 0.2990(6) 0.3096(3) 0.3874(3) 0.0199(10) Uani 1 1 d . . . . .
H23A H 0.1956 0.3180 0.3726 0.024 Uiso 1 1 calc R U . . .
C24A C 0.3596(7) 0.3435(3) 0.4518(3) 0.0268(12) Uani 1 1 d . . . . .
H24A H 0.2980 0.3733 0.4813 0.032 Uiso 1 1 calc R U . . .
C25A C 0.5113(7) 0.3334(4) 0.4722(3) 0.0302(13) Uani 1 1 d . . . . .
H25A H 0.5566 0.3572 0.5158 0.036 Uiso 1 1 calc R U . . .
C26A C 0.5962(7) 0.2890(4) 0.4293(3) 0.0298(13) Uani 1 1 d . . . . .
H26A H 0.7009 0.2815 0.4425 0.036 Uiso 1 1 calc R U . . .
C27A C 0.5263(6) 0.2552(3) 0.3662(3) 0.0236(11) Uani 1 1 d . . . . .
H27A H 0.5851 0.2237 0.3368 0.028 Uiso 1 1 calc R U . . .
Ru1B Ru 0.76080(4) 0.73795(2) 0.25807(2) 0.01537(10) Uani 1 1 d . . . . .
N1B N 0.5952(5) 0.6443(2) 0.3020(2) 0.0142(8) Uani 1 1 d . . . . .
N2B N 0.8523(5) 0.6035(3) 0.2641(2) 0.0178(9) Uani 1 1 d . . . . .
N3B N 0.9901(5) 0.7331(3) 0.2108(2) 0.0150(8) Uani 1 1 d . . . . .
N4B N 0.8565(5) 0.7682(3) 0.3597(2) 0.0172(8) Uani 1 1 d . . . . .
N5B N 0.6673(5) 0.7130(3) 0.1555(2) 0.0184(9) Uani 1 1 d . . . . .
O1B O 0.5714(4) 0.7986(2) 0.27646(18) 0.0185(7) Uani 1 1 d . U . . .
O2B O 0.3253(4) 0.7925(2) 0.30902(18) 0.0206(8) Uani 1 1 d . . . . .
O3B O 0.8437(4) 0.8582(2) 0.23570(18) 0.0210(8) Uani 1 1 d . . . . .
O4B O 1.0069(5) 0.9488(2) 0.1800(2) 0.0286(9) Uani 1 1 d . . . . .
C1B C 0.4454(6) 0.7606(3) 0.2997(2) 0.0152(10) Uani 1 1 d . . . . .
C2B C 0.4565(6) 0.6708(3) 0.3164(2) 0.0164(10) Uani 1 1 d . . . . .
C3B C 0.3403(6) 0.6193(3) 0.3466(2) 0.0177(10) Uani 1 1 d . . . . .
H3B H 0.2436 0.6392 0.3555 0.021 Uiso 1 1 calc R U . . .
C4B C 0.3665(6) 0.5378(3) 0.3641(3) 0.0208(10) Uani 1 1 d . . . . .
H4B H 0.2876 0.5010 0.3844 0.025 Uiso 1 1 calc R U . . .
C5B C 0.5086(6) 0.5118(3) 0.3513(3) 0.0189(10) Uani 1 1 d . . . . .
H5B H 0.5305 0.4573 0.3643 0.023 Uiso 1 1 calc R U . . .
C6B C 0.6195(6) 0.5653(3) 0.3195(2) 0.0168(10) Uani 1 1 d . . . . .
C7B C 0.7676(6) 0.5423(3) 0.2973(2) 0.0162(10) Uani 1 1 d . . . . .
C8B C 0.8202(6) 0.4628(3) 0.3044(3) 0.0213(11) Uani 1 1 d . . . . .
H8B H 0.7618 0.4196 0.3287 0.026 Uiso 1 1 calc R U . . .
C9B C 0.9576(7) 0.4491(4) 0.2756(3) 0.0267(13) Uani 1 1 d . . . . .
H9B H 0.9953 0.3960 0.2804 0.032 Uiso 1 1 calc R U . . .
C10B C 1.0413(7) 0.5112(4) 0.2399(3) 0.0265(12) Uani 1 1 d . . . . .
H10B H 1.1350 0.5013 0.2188 0.032 Uiso 1 1 calc R U . . .
C11B C 0.9851(6) 0.5896(3) 0.2352(3) 0.0198(11) Uani 1 1 d . . . . .
C12B C 1.0601(5) 0.6621(3) 0.2010(2) 0.0165(10) Uani 1 1 d . . . . .
C13B C 1.1923(6) 0.6635(4) 0.1626(3) 0.0251(12) Uani 1 1 d . . . . .
H13B H 1.2399 0.6137 0.1554 0.030 Uiso 1 1 calc R U . . .
C14B C 1.2540(6) 0.7391(4) 0.1348(3) 0.0261(12) Uani 1 1 d . . . . .
H14B H 1.3430 0.7407 0.1074 0.031 Uiso 1 1 calc R U . . .
C15B C 1.1869(6) 0.8116(4) 0.1468(3) 0.0238(11) Uani 1 1 d . . . . .
H15B H 1.2311 0.8641 0.1299 0.029 Uiso 1 1 calc R U . . .
C16B C 1.0518(6) 0.8055(3) 0.1845(3) 0.0184(10) Uani 1 1 d . . . . .
C17B C 0.9660(6) 0.8787(3) 0.1998(3) 0.0200(10) Uani 1 1 d . . . . .
C18B C 1.0078(6) 0.7636(3) 0.3750(3) 0.0230(11) Uani 1 1 d . . . . .
H18B H 1.0677 0.7428 0.3395 0.028 Uiso 1 1 calc R U . . .
C19B C 1.0815(7) 0.7875(4) 0.4393(3) 0.0296(13) Uani 1 1 d . . . . .
H19B H 1.1896 0.7832 0.4473 0.036 Uiso 1 1 calc R U . . .
C20B C 0.9984(7) 0.8176(4) 0.4916(3) 0.0325(14) Uani 1 1 d . . . . .
H20B H 1.0466 0.8327 0.5368 0.039 Uiso 1 1 calc R U . . .
C21B C 0.8431(7) 0.8252(3) 0.4771(3) 0.0266(12) Uani 1 1 d . . . . .
H21B H 0.7825 0.8469 0.5119 0.032 Uiso 1 1 calc R U . . .
C22B C 0.7762(6) 0.8009(3) 0.4109(3) 0.0252(12) Uani 1 1 d . . . . .
H22B H 0.6696 0.8075 0.4010 0.030 Uiso 1 1 calc R U . . .
C23B C 0.6099(6) 0.6335(3) 0.1335(3) 0.0232(11) Uani 1 1 d . . . . .
H23B H 0.6102 0.5896 0.1661 0.028 Uiso 1 1 calc R U . . .
C24B C 0.5513(7) 0.6138(4) 0.0659(3) 0.0320(14) Uani 1 1 d . . . . .
H24B H 0.5095 0.5577 0.0525 0.038 Uiso 1 1 calc R U . . .
C25B C 0.5542(8) 0.6774(4) 0.0177(3) 0.0359(15) Uani 1 1 d . . . . .
H25B H 0.5199 0.6650 -0.0300 0.043 Uiso 1 1 calc R U . . .
C26B C 0.6080(7) 0.7590(4) 0.0404(3) 0.0322(13) Uani 1 1 d . . . . .
H26B H 0.6078 0.8039 0.0088 0.039 Uiso 1 1 calc R U . . .
C27B C 0.6616(6) 0.7746(4) 0.1091(3) 0.0268(12) Uani 1 1 d . . . . .
H27B H 0.6961 0.8311 0.1245 0.032 Uiso 1 1 calc R U . . .
P1C P 0.0000 0.5000 0.0000 0.0256(4) Uani 1 2 d S . P . .
F1C F 0.1405(5) 0.5727(3) 0.0125(2) 0.0607(12) Uani 1 1 d . . . . .
F2C F -0.0840(6) 0.5358(3) 0.0647(2) 0.0633(13) Uani 1 1 d . . . . .
F3C F 0.0848(5) 0.4428(3) 0.0524(2) 0.0617(13) Uani 1 1 d . . . . .
P1D P 1.0000 0.5000 0.5000 0.0228(4) Uani 1 2 d S . P . .
F1D F 1.0405(5) 0.5654(3) 0.4401(2) 0.0499(10) Uani 1 1 d . . . . .
F2D F 0.8198(4) 0.4925(3) 0.47405(19) 0.0450(10) Uani 1 1 d . . . . .
F3D F 1.0256(4) 0.4248(2) 0.44657(18) 0.0395(9) Uani 1 1 d . . . . .
P1E P 0.5000 0.0000 0.0000 0.0506(8) Uani 1 2 d S . P . .
F1E F 0.5214(9) 0.0850(3) 0.0447(3) 0.116(3) Uani 1 1 d . . . . .
F2E F 0.3806(8) -0.0391(5) 0.0528(3) 0.118(2) Uani 1 1 d . . . . .
F3E F 0.6358(7) -0.0323(3) 0.0478(2) 0.0681(14) Uani 1 1 d . . . . .
P1F P 0.5000 0.0000 0.5000 0.0327(5) Uani 1 2 d S . P . .
F1F F 0.4436(6) 0.0632(3) 0.4440(2) 0.0627(13) Uani 1 1 d . . . . .
F2F F 0.4738(6) -0.0751(3) 0.4425(2) 0.0648(14) Uani 1 1 d . . . . .
F3F F 0.6732(5) 0.0208(4) 0.4787(3) 0.0778(15) Uani 1 1 d . . . . .

loop_
_atom_site_aniso_label
_atom_site_aniso_U_11
_atom_site_aniso_U_22
_atom_site_aniso_U_33
_atom_site_aniso_U_23
_atom_site_aniso_U_13
_atom_site_aniso_U_12
Ru1A 0.01132(19) 0.01178(18) 0.01685(19) -0.00192(14) 0.00020(14) 0.00079(15)
N1A 0.017(2) 0.016(2) 0.016(2) -0.0011(16) -0.0016(16) 0.0023(17)
N2A 0.014(2) 0.015(2) 0.021(2) -0.0033(16) -0.0004(16) 0.0029(16)
N3A 0.012(2) 0.017(2) 0.0146(19) -0.0004(15) 0.0012(15) 0.0047(16)
N5A 0.018(2) 0.0133(19) 0.0139(19) -0.0012(15) 0.0034(16) 0.0006(16)
O1A 0.0133(18) 0.0215(19) 0.0285(19) 0.0074(15) 0.0051(14) 0.0038(15)
O2A 0.0149(19) 0.032(2) 0.049(3) 0.0037(19) 0.0070(17) 0.0041(17)
O3A 0.0182(18) 0.0117(16) 0.0269(19) 0.0026(14) 0.0046(14) 0.0039(14)
O4A 0.025(2) 0.0146(17) 0.030(2) 0.0014(15) 0.0047(16) 0.0036(15)
C1A 0.015(3) 0.023(3) 0.026(3) -0.002(2) -0.001(2) 0.001(2)
C2A 0.019(3) 0.015(2) 0.023(3) 0.0008(19) 0.001(2) 0.003(2)
C3A 0.022(3) 0.023(3) 0.025(3) -0.002(2) 0.005(2) 0.001(2)
C4A 0.023(3) 0.019(3) 0.026(3) 0.004(2) 0.004(2) -0.007(2)
C5A 0.025(3) 0.016(2) 0.025(3) 0.003(2) -0.003(2) -0.001(2)
C6A 0.018(2) 0.014(2) 0.016(2) -0.0008(18) -0.0017(18) 0.0020(19)
C7A 0.022(3) 0.014(2) 0.018(2) -0.0008(18) -0.0009(19) 0.001(2)
C8A 0.030(3) 0.019(3) 0.023(3) 0.000(2) -0.001(2) 0.011(2)
C9A 0.028(3) 0.017(3) 0.033(3) -0.003(2) 0.003(2) 0.012(2)
C10A 0.021(3) 0.018(2) 0.031(3) -0.004(2) 0.006(2) 0.009(2)
C11A 0.015(2) 0.018(2) 0.017(2) -0.0040(18) 0.0085(18) 0.0064(19)
C12A 0.018(3) 0.017(2) 0.017(2) 0.0012(19) 0.0044(19) 0.004(2)
C13A 0.016(3) 0.020(3) 0.028(3) -0.001(2) 0.008(2) 0.004(2)
C14A 0.020(3) 0.023(3) 0.030(3) 0.005(2) 0.006(2) 0.001(2)
C15A 0.019(3) 0.017(2) 0.022(3) 0.0008(19) 0.002(2) -0.003(2)
C16A 0.013(2) 0.014(2) 0.018(2) 0.0003(18) -0.0004(18) 0.0019(19)
C17A 0.017(3) 0.016(2) 0.019(2) -0.0006(19) -0.0048(19) 0.001(2)
N4A 0.023(4) 0.014(3) 0.021(3) -0.007(3) 0.002(3) 0.000(3)
C18A 0.023(4) 0.017(3) 0.026(3) -0.006(3) 0.002(3) 0.003(3)
C19A 0.025(4) 0.022(3) 0.026(4) -0.003(3) 0.000(3) 0.003(4)
C20A 0.027(4) 0.024(3) 0.025(3) -0.009(3) -0.002(3) 0.001(3)
C21A 0.029(4) 0.021(3) 0.026(3) -0.008(3) -0.001(3) -0.002(3)
C22A 0.028(4) 0.016(3) 0.024(3) -0.005(3) 0.000(3) -0.003(3)
N4A' 0.010(5) 0.012(4) 0.020(5) 0.004(3) -0.004(4) -0.002(4)
C18' 0.010(5) 0.013(4) 0.025(5) 0.002(4) -0.001(4) 0.001(4)
C19' 0.014(5) 0.019(4) 0.023(5) 0.006(4) -0.004(4) 0.004(4)
C20' 0.017(5) 0.022(4) 0.022(4) 0.000(3) -0.003(4) 0.001(4)
C21' 0.017(5) 0.017(4) 0.023(4) -0.001(3) -0.002(4) 0.000(3)
C22' 0.010(5) 0.012(4) 0.021(4) 0.002(3) -0.002(3) 0.000(3)
C23A 0.024(3) 0.016(2) 0.020(2) -0.0009(19) 0.006(2) 0.005(2)
C24A 0.042(4) 0.016(3) 0.024(3) -0.001(2) 0.010(2) 0.005(2)
C25A 0.047(4) 0.029(3) 0.014(2) 0.000(2) -0.004(2) 0.004(3)
C26A 0.033(3) 0.034(3) 0.022(3) -0.002(2) -0.009(2) 0.007(3)
C27A 0.023(3) 0.026(3) 0.022(3) -0.004(2) -0.001(2) 0.003(2)
Ru1B 0.00839(19) 0.01509(19) 0.0223(2) 0.00075(15) 0.00099(15) -0.00022(15)
N1B 0.014(2) 0.0118(19) 0.016(2) 0.0016(15) -0.0028(15) 0.0002(16)
N2B 0.017(2) 0.015(2) 0.021(2) -0.0007(16) -0.0031(16) 0.0040(17)
N3B 0.012(2) 0.020(2) 0.0135(19) -0.0033(15) 0.0030(15) 0.0042(16)
N4B 0.015(2) 0.016(2) 0.020(2) 0.0019(16) 0.0060(16) -0.0031(17)
N5B 0.0081(19) 0.019(2) 0.028(2) 0.0010(17) 0.0017(16) 0.0018(16)
O1B 0.0123(16) 0.0189(17) 0.0273(18) 0.0038(14) 0.0090(13) 0.0099(14)
O2B 0.0143(18) 0.0194(18) 0.029(2) -0.0001(15) 0.0041(14) 0.0061(15)
O3B 0.0224(19) 0.0139(17) 0.0269(19) 0.0002(14) 0.0042(15) 0.0017(15)
O4B 0.029(2) 0.0187(19) 0.038(2) 0.0076(16) 0.0089(17) -0.0042(17)
C1B 0.013(2) 0.021(2) 0.013(2) 0.0005(18) 0.0033(18) 0.006(2)
C2B 0.012(2) 0.021(2) 0.015(2) -0.0037(19) -0.0021(18) 0.0019(19)
C3B 0.016(2) 0.018(2) 0.019(2) -0.0024(19) 0.0020(19) 0.0030(19)
C4B 0.024(3) 0.017(2) 0.020(2) 0.0008(19) 0.004(2) 0.000(2)
C5B 0.026(3) 0.012(2) 0.019(2) 0.0045(18) 0.003(2) -0.001(2)
C6B 0.020(3) 0.013(2) 0.018(2) -0.0035(18) -0.0038(19) 0.0063(19)
C7B 0.017(2) 0.016(2) 0.016(2) -0.0045(18) 0.0001(18) 0.0049(19)
C8B 0.024(3) 0.016(2) 0.024(3) -0.003(2) 0.000(2) 0.008(2)
C9B 0.028(3) 0.023(3) 0.031(3) -0.011(2) -0.008(2) 0.015(2)
C10B 0.021(3) 0.023(3) 0.035(3) -0.004(2) -0.007(2) 0.008(2)
C11B 0.012(2) 0.023(3) 0.023(3) -0.006(2) -0.0035(19) 0.001(2)
C12B 0.009(2) 0.027(3) 0.015(2) -0.0076(19) 0.0014(17) 0.0074(19)
C13B 0.018(3) 0.035(3) 0.024(3) -0.004(2) 0.002(2) 0.011(2)
C14B 0.016(3) 0.039(3) 0.024(3) 0.004(2) 0.004(2) 0.004(2)
C15B 0.018(3) 0.033(3) 0.022(3) 0.006(2) 0.003(2) 0.004(2)
C16B 0.011(2) 0.024(3) 0.020(2) 0.005(2) -0.0013(18) 0.000(2)
C17B 0.017(3) 0.021(3) 0.021(3) 0.003(2) 0.000(2) -0.006(2)
C18B 0.018(3) 0.027(3) 0.025(3) -0.002(2) 0.004(2) 0.007(2)
C19B 0.027(3) 0.039(3) 0.024(3) -0.002(2) -0.002(2) 0.009(3)
C20B 0.040(4) 0.036(3) 0.021(3) 0.002(2) -0.003(2) 0.002(3)
C21B 0.032(3) 0.021(3) 0.027(3) -0.003(2) 0.008(2) 0.000(2)
C22B 0.017(3) 0.021(3) 0.037(3) -0.001(2) 0.004(2) 0.000(2)
C23B 0.023(3) 0.019(3) 0.028(3) 0.000(2) 0.000(2) 0.007(2)
C24B 0.045(4) 0.027(3) 0.025(3) -0.012(2) -0.006(3) 0.017(3)
C25B 0.049(4) 0.040(4) 0.020(3) -0.007(3) -0.003(3) 0.013(3)
C26B 0.040(4) 0.037(3) 0.022(3) 0.009(2) 0.003(2) 0.008(3)
C27B 0.026(3) 0.022(3) 0.032(3) 0.006(2) -0.002(2) 0.000(2)
P1C 0.0324(12) 0.0215(10) 0.0213(10) 0.0022(8) 0.0013(8) -0.0037(9)
F1C 0.071(3) 0.053(3) 0.047(2) 0.008(2) -0.005(2) -0.037(2)
F2C 0.072(3) 0.075(3) 0.044(2) -0.022(2) 0.016(2) 0.012(3)
F3C 0.066(3) 0.060(3) 0.061(3) 0.034(2) -0.005(2) 0.015(2)
P1D 0.0161(10) 0.0301(11) 0.0232(10) -0.0033(8) 0.0081(7) 0.0053(8)
F1D 0.067(3) 0.044(2) 0.041(2) 0.0125(18) 0.021(2) 0.008(2)
F2D 0.0259(19) 0.067(3) 0.043(2) -0.0179(19) -0.0003(16) 0.0127(19)
F3D 0.045(2) 0.042(2) 0.0341(19) -0.0131(16) 0.0036(16) 0.0168(18)
P1E 0.098(2) 0.0255(12) 0.0233(12) 0.0043(9) -0.0070(13) -0.0080(14)
F1E 0.245(8) 0.037(3) 0.061(3) -0.014(2) -0.075(4) 0.033(4)
F2E 0.120(5) 0.155(7) 0.077(4) 0.074(4) 0.009(4) -0.010(5)
F3E 0.115(4) 0.046(3) 0.040(2) 0.003(2) -0.021(3) 0.009(3)
P1F 0.0233(11) 0.0486(14) 0.0265(11) -0.0078(10) -0.0008(9) 0.0087(10)
F1F 0.083(3) 0.063(3) 0.043(2) 0.006(2) -0.020(2) 0.020(3)
F2F 0.084(4) 0.064(3) 0.046(2) -0.022(2) -0.010(2) 0.018(3)
F3F 0.041(3) 0.089(4) 0.104(4) 0.006(3) 0.023(3) 0.004(3)

loop_
_atom_type_symbol
_atom_type_description
_atom_type_scat_dispersion_real
_atom_type_scat_dispersion_imag
_atom_type_scat_source
C C 0.0033 0.0016 'International Tables Vol C Tables 4.2.6.8 and 6.1.1.4'
H H 0.0000 0.0000 'International Tables Vol C Tables 4.2.6.8 and 6.1.1.4'
N N 0.0061 0.0033 'International Tables Vol C Tables 4.2.6.8 and 6.1.1.4'
O O 0.0106 0.0060 'International Tables Vol C Tables 4.2.6.8 and 6.1.1.4'
P P 0.1023 0.0942 'International Tables Vol C Tables 4.2.6.8 and 6.1.1.4'
Ru Ru -1.2594 0.8363 'International Tables Vol C Tables 4.2.6.8 and 6.1.1.4'
F F 0.0171 0.0103 'International Tables Vol C Tables 4.2.6.8 and 6.1.1.4'

loop_
_geom_angle_atom_site_label_1
_geom_angle_atom_site_label_2
_geom_angle_atom_site_label_3
_geom_angle
_geom_angle_site_symmetry_1
_geom_angle_site_symmetry_3
N2A Ru1A N1A 76.01(16) . .
N2A Ru1A N4A 94.0(5) . .
N1A Ru1A N4A 93.5(6) . .
N2A Ru1A N5A 92.66(15) . .
N1A Ru1A N5A 88.20(16) . .
N4A Ru1A N5A 173.4(4) . .
N2A Ru1A N4A' 90.0(6) . .
N1A Ru1A N4A' 92.9(8) . .
N5A Ru1A N4A' 177.3(5) . .
N2A Ru1A N3A 74.69(16) . .
N1A Ru1A N3A 150.68(14) . .
N4A Ru1A N3A 89.4(7) . .
N5A Ru1A N3A 92.26(15) . .
N4A' Ru1A N3A 88.0(10) . .
N2A Ru1A O1A 148.60(16) . .
N1A Ru1A O1A 73.37(14) . .
N4A Ru1A O1A 81.2(7) . .
N5A Ru1A O1A 93.19(14) . .
N4A' Ru1A O1A 84.8(9) . .
N3A Ru1A O1A 135.78(14) . .
N2A Ru1A O3A 143.71(15) . .
N1A Ru1A O3A 139.25(13) . .
N4A Ru1A O3A 92.0(3) . .
N5A Ru1A O3A 82.52(14) . .
N4A' Ru1A O3A 95.0(4) . .
N3A Ru1A O3A 69.63(13) . .
O1A Ru1A O3A 67.68(13) . .
C2A N1A C6A 120.7(5) . .
C2A N1A Ru1A 121.4(3) . .
C6A N1A Ru1A 117.8(3) . .
C11A N2A C7A 120.9(4) . .
C11A N2A Ru1A 120.3(3) . .
C7A N2A Ru1A 118.8(3) . .
C16A N3A C12A 119.2(4) . .
C16A N3A Ru1A 123.6(3) . .
C12A N3A Ru1A 117.2(3) . .
C27A N5A C23A 117.3(4) . .
C27A N5A Ru1A 121.6(3) . .
C23A N5A Ru1A 120.8(3) . .
C1A O1A Ru1A 118.1(3) . .
C17A O3A Ru1A 119.5(3) . .
O2A C1A O1A 125.8(5) . .
O2A C1A C2A 121.0(5) . .
O1A C1A C2A 113.3(4) . .
N1A C2A C3A 121.8(5) . .
N1A C2A C1A 113.5(5) . .
C3A C2A C1A 124.7(5) . .
C4A C3A C2A 118.4(5) . .
C3A C4A C5A 120.3(5) . .
C6A C5A C4A 118.5(5) . .
N1A C6A C5A 120.2(5) . .
N1A C6A C7A 113.3(4) . .
C5A C6A C7A 126.5(4) . .
N2A C7A C8A 121.1(5) . .
N2A C7A C6A 113.7(4) . .
C8A C7A C6A 125.2(5) . .
C9A C8A C7A 118.4(5) . .
C8A C9A C10A 120.5(5) . .
C9A C10A C11A 119.4(5) . .
N2A C11A C10A 119.7(5) . .
N2A C11A C12A 113.9(4) . .
C10A C11A C12A 126.3(5) . .
N3A C12A C13A 121.4(5) . .
N3A C12A C11A 113.6(4) . .
C13A C12A C11A 125.0(4) . .
C14A C13A C12A 118.6(4) . .
C13A C14A C15A 120.0(5) . .
C16A C15A C14A 118.7(5) . .
N3A C16A C15A 122.1(4) . .
N3A C16A C17A 113.7(4) . .
C15A C16A C17A 124.2(4) . .
O4A C17A O3A 126.9(5) . .
O4A C17A C16A 119.6(5) . .
O3A C17A C16A 113.5(4) . .
C18A N4A C22A 117.1(7) . .
C18A N4A Ru1A 121.3(6) . .
C22A N4A Ru1A 120.3(8) . .
N4A C18A C19A 123.1(7) . .
C18A C19A C20A 118.5(8) . .
C21A C20A C19A 118.8(6) . .
C22A C21A C20A 118.7(7) . .
N4A C22A C21A 123.4(7) . .
C18' N4A' C22' 117.2(8) . .
C18' N4A' Ru1A 118.8(9) . .
C22' N4A' Ru1A 124.0(8) . .
N4A' C18' C19' 123.0(7) . .
C18' C19' C20' 118.4(8) . .
C21' C20' C19' 118.8(7) . .
C22' C21' C20' 119.0(7) . .
N4A' C22' C21' 123.1(7) . .
N5A C23A C24A 122.8(5) . .
C25A C24A C23A 118.5(5) . .
C26A C25A C24A 119.5(5) . .
C25A C26A C27A 118.7(5) . .
N5A C27A C26A 123.1(5) . .
O3B Ru1B O1B 79.10(14) . .
O3B Ru1B N5B 91.89(16) . .
O1B Ru1B N5B 87.68(14) . .
O3B Ru1B N4B 85.74(15) . .
O1B Ru1B N4B 91.54(15) . .
N5B Ru1B N4B 177.61(17) . .
O3B Ru1B N1B 153.25(14) . .
O1B Ru1B N1B 74.98(14) . .
N5B Ru1B N1B 93.54(16) . .
N4B Ru1B N1B 88.44(15) . .
O3B Ru1B N3B 73.05(14) . .
O1B Ru1B N3B 150.81(15) . .
N5B Ru1B N3B 84.73(15) . .
N4B Ru1B N3B 94.88(15) . .
N1B Ru1B N3B 133.54(15) . .
O3B Ru1B N2B 138.56(15) . .
O1B Ru1B N2B 142.26(15) . .
N5B Ru1B N2B 92.38(15) . .
N4B Ru1B N2B 89.62(15) . .
N1B Ru1B N2B 67.34(15) . .
N3B Ru1B N2B 66.35(15) . .
C6B N1B C2B 118.2(5) . .
C6B N1B Ru1B 126.7(3) . .
C2B N1B Ru1B 115.0(3) . .
C11B N2B C7B 120.9(4) . .
C11B N2B Ru1B 120.7(4) . .
C7B N2B Ru1B 118.4(3) . .
C16B N3B C12B 119.6(4) . .
C16B N3B Ru1B 114.8(3) . .
C12B N3B Ru1B 125.3(3) . .
C18B N4B C22B 116.5(4) . .
C18B N4B Ru1B 120.1(3) . .
C22B N4B Ru1B 123.1(3) . .
C27B N5B C23B 117.8(5) . .
C27B N5B Ru1B 121.6(4) . .
C23B N5B Ru1B 120.6(3) . .
C1B O1B Ru1B 122.4(3) . .
C17B O3B Ru1B 124.3(3) . .
O2B C1B O1B 125.6(5) . .
O2B C1B C2B 120.9(5) . .
O1B C1B C2B 113.5(4) . .
N1B C2B C3B 122.1(5) . .
N1B C2B C1B 114.0(4) . .
C3B C2B C1B 123.8(4) . .
C2B C3B C4B 119.2(5) . .
C5B C4B C3B 118.7(5) . .
C4B C5B C6B 119.6(5) . .
N1B C6B C5B 122.2(4) . .
N1B C6B C7B 113.0(5) . .
C5B C6B C7B 124.6(4) . .
N2B C7B C8B 120.3(4) . .
N2B C7B C6B 113.8(4) . .
C8B C7B C6B 125.8(5) . .
C9B C8B C7B 118.6(5) . .
C8B C9B C10B 120.7(5) . .
C9B C10B C11B 118.4(5) . .
N2B C11B C10B 121.0(5) . .
N2B C11B C12B 113.5(4) . .
C10B C11B C12B 125.5(5) . .
N3B C12B C13B 120.8(5) . .
N3B C12B C11B 113.5(4) . .
C13B C12B C11B 125.6(5) . .
C12B C13B C14B 118.9(5) . .
C15B C14B C13B 120.4(5) . .
C14B C15B C16B 117.8(5) . .
N3B C16B C15B 122.4(5) . .
N3B C16B C17B 114.4(4) . .
C15B C16B C17B 123.3(5) . .
O4B C17B O3B 124.8(5) . .
O4B C17B C16B 122.7(5) . .
O3B C17B C16B 112.5(4) . .
N4B C18B C19B 123.5(5) . .
C20B C19B C18B 119.7(5) . .
C19B C20B C21B 118.2(5) . .
C20B C21B C22B 119.2(5) . .
N4B C22B C21B 122.8(5) . .
N5B C23B C24B 122.6(5) . .
C23B C24B C25B 118.9(6) . .
C26B C25B C24B 118.6(5) . .
C27B C26B C25B 119.4(5) . .
N5B C27B C26B 122.5(5) . .
F1C P1C F1C 180.0 2_565 .
F1C P1C F3C 90.0(2) 2_565 2_565
F1C P1C F3C 90.0(2) . 2_565
F1C P1C F3C 90.0(2) 2_565 .
F1C P1C F3C 90.0(2) . .
F3C P1C F3C 180.0 2_565 .
F1C P1C F2C 89.7(2) 2_565 .
F1C P1C F2C 90.3(2) . .
F3C P1C F2C 91.2(2) 2_565 .
F3C P1C F2C 88.8(2) . .
F1C P1C F2C 90.3(2) 2_565 2_565
F1C P1C F2C 89.7(2) . 2_565
F3C P1C F2C 88.8(2) 2_565 2_565
F3C P1C F2C 91.2(2) . 2_565
F2C P1C F2C 180.0 . 2_565
F1D P1D F1D 180.0 2_766 .
F1D P1D F3D 89.4(2) 2_766 2_766
F1D P1D F3D 90.7(2) . 2_766
F1D P1D F3D 90.6(2) 2_766 .
F1D P1D F3D 89.3(2) . .
F3D P1D F3D 180.0 2_766 .
F1D P1D F2D 90.6(2) 2_766 .
F1D P1D F2D 89.4(2) . .
F3D P1D F2D 89.68(18) 2_766 .
F3D P1D F2D 90.32(18) . .
F1D P1D F2D 89.4(2) 2_766 2_766
F1D P1D F2D 90.6(2) . 2_766
F3D P1D F2D 90.32(18) 2_766 2_766
F3D P1D F2D 89.68(18) . 2_766
F2D P1D F2D 180.0 . 2_766
F2E P1E F2E 180.0 . 2_655
F2E P1E F1E 90.3(4) . 2_655
F2E P1E F1E 89.7(4) 2_655 2_655
F2E P1E F1E 89.7(4) . .
F2E P1E F1E 90.3(4) 2_655 .
F1E P1E F1E 180.0 2_655 .
F2E P1E F3E 88.4(3) . .
F2E P1E F3E 91.6(3) 2_655 .
F1E P1E F3E 90.7(3) 2_655 .
F1E P1E F3E 89.3(3) . .
F2E P1E F3E 91.6(3) . 2_655
F2E P1E F3E 88.4(3) 2_655 2_655
F1E P1E F3E 89.3(3) 2_655 2_655
F1E P1E F3E 90.7(3) . 2_655
F3E P1E F3E 180.0(3) . 2_655
F3F P1F F3F 180.0 . 2_656
F3F P1F F1F 89.3(3) . 2_656
F3F P1F F1F 90.7(3) 2_656 2_656
F3F P1F F1F 90.7(3) . .
F3F P1F F1F 89.3(3) 2_656 .
F1F P1F F1F 180.0 2_656 .
F3F P1F F2F 89.8(3) . .
F3F P1F F2F 90.2(3) 2_656 .
F1F P1F F2F 89.6(2) 2_656 .
F1F P1F F2F 90.4(2) . .
F3F P1F F2F 90.2(3) . 2_656
F3F P1F F2F 89.8(3) 2_656 2_656
F1F P1F F2F 90.4(2) 2_656 2_656
F1F P1F F2F 89.6(2) . 2_656
F2F P1F F2F 180.0 . 2_656

loop_
_geom_bond_atom_site_label_1
_geom_bond_atom_site_label_2
_geom_bond_distance
_geom_bond_site_symmetry_2
Ru1A N2A 2.043(4) .
Ru1A N1A 2.061(4) .
Ru1A N4A 2.077(8) .
Ru1A N5A 2.091(4) .
Ru1A N4A' 2.114(11) .
Ru1A N3A 2.136(4) .
Ru1A O1A 2.197(3) .
Ru1A O3A 2.330(3) .
N1A C2A 1.318(6) .
N1A C6A 1.364(6) .
N2A C11A 1.351(6) .
N2A C7A 1.354(6) .
N3A C16A 1.345(6) .
N3A C12A 1.350(6) .
N5A C27A 1.335(6) .
N5A C23A 1.347(6) .
O1A C1A 1.281(6) .
O2A C1A 1.224(6) .
O3A C17A 1.273(6) .
O4A C17A 1.240(6) .
C1A C2A 1.514(7) .
C2A C3A 1.389(7) .
C3A C4A 1.375(7) .
C4A C5A 1.389(7) .
C5A C6A 1.389(7) .
C6A C7A 1.442(7) .
C7A C8A 1.397(6) .
C8A C9A 1.375(8) .
C9A C10A 1.383(8) .
C10A C11A 1.401(6) .
C11A C12A 1.449(7) .
C12A C13A 1.396(7) .
C13A C14A 1.377(7) .
C14A C15A 1.383(7) .
C15A C16A 1.380(7) .
C16A C17A 1.504(6) .
N4A C18A 1.344(7) .
N4A C22A 1.345(10) .
C18A C19A 1.379(8) .
C19A C20A 1.391(12) .
C20A C21A 1.381(10) .
C21A C22A 1.377(9) .
N4A' C18' 1.345(8) .
N4A' C22' 1.345(10) .
C18' C19' 1.380(8) .
C19' C20' 1.390(12) .
C20' C21' 1.380(10) .
C21' C22' 1.377(9) .
C23A C24A 1.380(7) .
C24A C25A 1.379(8) .
C25A C26A 1.366(8) .
C26A C27A 1.384(7) .
Ru1B O3B 2.032(4) .
Ru1B O1B 2.041(3) .
Ru1B N5B 2.088(4) .
Ru1B N4B 2.089(4) .
Ru1B N1B 2.159(4) .
Ru1B N3B 2.227(4) .
Ru1B N2B 2.382(4) .
N1B C6B 1.352(6) .
N1B C2B 1.357(6) .
N2B C11B 1.337(6) .
N2B C7B 1.342(7) .
N3B C16B 1.336(7) .
N3B C12B 1.361(6) .
N4B C18B 1.336(6) .
N4B C22B 1.355(6) .
N5B C27B 1.344(7) .
N5B C23B 1.354(7) .
O1B C1B 1.285(6) .
O2B C1B 1.229(5) .
O3B C17B 1.302(6) .
O4B C17B 1.210(6) .
C1B C2B 1.492(7) .
C2B C3B 1.379(7) .
C3B C4B 1.396(7) .
C4B C5B 1.375(7) .
C5B C6B 1.381(7) .
C6B C7B 1.453(7) .
C7B C8B 1.408(6) .
C8B C9B 1.371(7) .
C9B C10B 1.373(9) .
C10B C11B 1.401(7) .
C11B C12B 1.445(8) .
C12B C13B 1.386(7) .
C13B C14B 1.390(8) .
C14B C15B 1.376(7) .
C15B C16B 1.396(7) .
C16B C17B 1.490(7) .
C18B C19B 1.376(7) .
C19B C20B 1.368(8) .
C20B C21B 1.378(8) .
C21B C22B 1.387(7) .
C23B C24B 1.375(7) .
C24B C25B 1.388(9) .
C25B C26B 1.381(9) .
C26B C27B 1.374(8) .
P1C F1C 1.579(4) 2_565
P1C F1C 1.579(4) .
P1C F3C 1.585(4) 2_565
P1C F3C 1.585(4) .
P1C F2C 1.590(4) .
P1C F2C 1.590(4) 2_565
P1D F1D 1.593(4) 2_766
P1D F1D 1.593(4) .
P1D F3D 1.598(3) 2_766
P1D F3D 1.598(3) .
P1D F2D 1.599(3) .
P1D F2D 1.599(3) 2_766
P1E F2E 1.565(6) .
P1E F2E 1.565(6) 2_655
P1E F1E 1.570(4) 2_655
P1E F1E 1.570(4) .
P1E F3E 1.593(4) .
P1E F3E 1.593(4) 2_655
P1F F3F 1.569(5) .
P1F F3F 1.569(5) 2_656
P1F F1F 1.588(4) 2_656
P1F F1F 1.588(4) .
P1F F2F 1.591(4) .
P1F F2F 1.591(4) 2_656

loop_
_geom_torsion_atom_site_label_1
_geom_torsion_atom_site_label_2
_geom_torsion_atom_site_label_3
_geom_torsion_atom_site_label_4
_geom_torsion
Ru1A O1A C1A O2A 174.6(4)
Ru1A O1A C1A C2A -5.9(5)
C6A N1A C2A C3A 1.5(7)
Ru1A N1A C2A C3A -175.6(4)
C6A N1A C2A C1A -179.9(4)
Ru1A N1A C2A C1A 2.9(6)
O2A C1A C2A N1A -178.3(5)
O1A C1A C2A N1A 2.2(6)
O2A C1A C2A C3A 0.2(8)
O1A C1A C2A C3A -179.3(5)
N1A C2A C3A C4A 1.0(8)
C1A C2A C3A C4A -177.4(5)
C2A C3A C4A C5A -1.6(8)
C3A C4A C5A C6A -0.2(8)
C2A N1A C6A C5A -3.3(7)
Ru1A N1A C6A C5A 173.9(4)
C2A N1A C6A C7A 176.5(4)
Ru1A N1A C6A C7A -6.3(5)
C4A C5A C6A N1A 2.6(7)
C4A C5A C6A C7A -177.1(5)
C11A N2A C7A C8A 0.0(7)
Ru1A N2A C7A C8A 178.6(4)
C11A N2A C7A C6A -177.2(4)
Ru1A N2A C7A C6A 1.4(5)
N1A C6A C7A N2A 3.1(6)
C5A C6A C7A N2A -177.1(5)
N1A C6A C7A C8A -174.0(5)
C5A C6A C7A C8A 5.8(8)
N2A C7A C8A C9A -0.7(7)
C6A C7A C8A C9A 176.3(5)
C7A C8A C9A C10A 0.5(8)
C8A C9A C10A C11A 0.2(8)
C7A N2A C11A C10A 0.7(7)
Ru1A N2A C11A C10A -177.9(4)
C7A N2A C11A C12A -176.1(4)
Ru1A N2A C11A C12A 5.3(6)
C9A C10A C11A N2A -0.8(7)
C9A C10A C11A C12A 175.6(5)
C16A N3A C12A C13A -1.4(7)
Ru1A N3A C12A C13A 178.4(4)
C16A N3A C12A C11A 175.5(4)
Ru1A N3A C12A C11A -4.7(5)
N2A C11A C12A N3A -0.1(6)
C10A C11A C12A N3A -176.7(5)
N2A C11A C12A C13A 176.6(5)
C10A C11A C12A C13A 0.0(8)
N3A C12A C13A C14A 1.5(8)
C11A C12A C13A C14A -175.0(5)
C12A C13A C14A C15A -0.9(8)
C13A C14A C15A C16A 0.3(8)
C12A N3A C16A C15A 0.7(7)
Ru1A N3A C16A C15A -179.1(4)
C12A N3A C16A C17A -179.3(4)
Ru1A N3A C16A C17A 1.0(5)
C14A C15A C16A N3A -0.1(7)
C14A C15A C16A C17A 179.8(5)
Ru1A O3A C17A O4A 178.6(4)
Ru1A O3A C17A C16A -1.6(5)
N3A C16A C17A O4A -179.6(4)
C15A C16A C17A O4A 0.4(7)
N3A C16A C17A O3A 0.5(6)
C15A C16A C17A O3A -179.5(5)
C22A N4A C18A C19A -6(4)
Ru1A N4A C18A C19A -174(2)
N4A C18A C19A C20A 7(4)
C18A C19A C20A C21A -4(3)
C19A C20A C21A C22A 2(2)
C18A N4A C22A C21A 3(3)
Ru1A N4A C22A C21A 170.8(11)
C20A C21A C22A N4A -1(2)
C22' N4A' C18' C19' 8(5)
Ru1A N4A' C18' C19' -174(3)
N4A' C18' C19' C20' -9(5)
C18' C19' C20' C21' 5(4)
C19' C20' C21' C22' 0(3)
C18' N4A' C22' C21' -3(4)
Ru1A N4A' C22' C21' 179.0(16)
C20' C21' C22' N4A' -1(3)
C27A N5A C23A C24A -1.1(8)
Ru1A N5A C23A C24A -175.3(4)
N5A C23A C24A C25A 1.9(8)
C23A C24A C25A C26A -1.3(9)
C24A C25A C26A C27A -0.1(9)
C23A N5A C27A C26A -0.4(8)
Ru1A N5A C27A C26A 173.8(5)
C25A C26A C27A N5A 1.0(9)
Ru1B O1B C1B O2B -176.7(4)
Ru1B O1B C1B C2B 4.1(5)
C6B N1B C2B C3B -1.2(7)
Ru1B N1B C2B C3B -177.9(3)
C6B N1B C2B C1B 176.0(4)
Ru1B N1B C2B C1B -0.7(5)
O2B C1B C2B N1B 178.8(4)
O1B C1B C2B N1B -2.0(6)
O2B C1B C2B C3B -4.0(7)
O1B C1B C2B C3B 175.2(4)
N1B C2B C3B C4B 0.9(7)
C1B C2B C3B C4B -176.0(4)
C2B C3B C4B C5B 0.8(7)
C3B C4B C5B C6B -2.2(7)
C2B N1B C6B C5B -0.3(7)
Ru1B N1B C6B C5B 176.0(3)
C2B N1B C6B C7B 176.1(4)
Ru1B N1B C6B C7B -7.7(6)
C4B C5B C6B N1B 2.0(7)
C4B C5B C6B C7B -173.9(5)
C11B N2B C7B C8B 2.3(7)
Ru1B N2B C7B C8B -177.6(3)
C11B N2B C7B C6B -174.2(4)
Ru1B N2B C7B C6B 5.8(5)
N1B C6B C7B N2B 0.3(6)
C5B C6B C7B N2B 176.5(4)
N1B C6B C7B C8B -176.0(4)
C5B C6B C7B C8B 0.2(8)
N2B C7B C8B C9B -1.3(7)
C6B C7B C8B C9B 174.8(5)
C7B C8B C9B C10B -0.7(8)
C8B C9B C10B C11B 1.7(8)
C7B N2B C11B C10B -1.3(7)
Ru1B N2B C11B C10B 178.6(4)
C7B N2B C11B C12B 179.3(4)
Ru1B N2B C11B C12B -0.7(5)
C9B C10B C11B N2B -0.7(8)
C9B C10B C11B C12B 178.6(5)
C16B N3B C12B C13B -1.6(7)
Ru1B N3B C12B C13B 171.1(4)
C16B N3B C12B C11B 177.2(4)
Ru1B N3B C12B C11B -10.0(5)
N2B C11B C12B N3B 6.2(6)
C10B C11B C12B N3B -173.1(5)
N2B C11B C12B C13B -175.0(5)
C10B C11B C12B C13B 5.7(8)
N3B C12B C13B C14B 0.9(7)
C11B C12B C13B C14B -177.8(5)
C12B C13B C14B C15B 1.6(8)
C13B C14B C15B C16B -3.1(8)
C12B N3B C16B C15B 0.0(7)
Ru1B N3B C16B C15B -173.5(4)
C12B N3B C16B C17B -179.0(4)
Ru1B N3B C16B C17B 7.5(5)
C14B C15B C16B N3B 2.3(8)
C14B C15B C16B C17B -178.8(5)
Ru1B O3B C17B O4B 171.9(4)
Ru1B O3B C17B C16B -7.4(6)
N3B C16B C17B O4B 179.7(5)
C15B C16B C17B O4B 0.7(8)
N3B C16B C17B O3B -0.9(6)
C15B C16B C17B O3B -179.9(5)
C22B N4B C18B C19B 2.1(8)
Ru1B N4B C18B C19B 175.8(5)
N4B C18B C19B C20B 0.2(9)
C18B C19B C20B C21B -1.9(9)
C19B C20B C21B C22B 1.2(9)
C18B N4B C22B C21B -2.8(8)
Ru1B N4B C22B C21B -176.3(4)
C20B C21B C22B N4B 1.2(9)
C27B N5B C23B C24B 1.9(8)
Ru1B N5B C23B C24B -178.1(4)
N5B C23B C24B C25B 1.6(9)
C23B C24B C25B C26B -3.6(9)
C24B C25B C26B C27B 2.1(9)
C23B N5B C27B C26B -3.5(8)
Ru1B N5B C27B C26B 176.6(4)
C25B C26B C27B N5B 1.5(9)
